data_1519380
loop_
_publ_author_name
'Bedin, Michele'
'Karim, Alavi'
'Reitti, Marcus'
'Carlsson, Anna-Carin C.'
'Topi\'c, Filip'
'Cetina, Mario'
'Pan, Fangfang'
'Havel, Vaclav'
'Al-Ameri, Fatima'
'Sindelar, Vladimir'
'Rissanen, Kari'
'Gr\"afenstein, J\"urgen'
'Erd\'elyi, M\'at\'e'

_publ_section_title
;
 Counterion influence on the N--I--N halogen bond
;
_journal_issue 7
_journal_name_full 'Chem. Sci.'
_journal_page_first 3746
_journal_paper_doi 10.1039/C5SC01053E
_journal_volume 6
_journal_year 2015
_chemical_formula_moiety 'C10 H10 Ag N2 +, N O3 -, H2 O'
_chemical_formula_sum 'C10 H12 Ag N3 O4'
_chemical_formula_weight 346.10
_chemical_name_systematic '[bis(pyridine)silver]nitrate'
_space_group_crystal_system monoclinic
_space_group_IT_number 15
_space_group_name_Hall '-I 2ya'
_space_group_name_H-M_alt 'I 1 2/a 1'
_symmetry_space_group_name_Hall '-I 2ya'
_symmetry_space_group_name_H-M 'I 1 2/a 1'
_atom_sites_solution_hydrogens mixed
_atom_sites_solution_primary direct
_atom_sites_solution_secondary difmap
_audit_creation_method SHELXL-2013
_audit_update_record
;
2015-03-23 deposited with the CCDC.
2015-04-20 downloaded from the CCDC.
;
_cell_angle_alpha 90
_cell_angle_beta 96.590(4)
_cell_angle_gamma 90
_cell_formula_units_Z 4
_cell_length_a 5.7265(2)
_cell_length_b 14.7681(6)
_cell_length_c 14.6482(6)
_cell_measurement_reflns_used 2046
_cell_measurement_temperature 173.0(1)
_cell_measurement_theta_max 29.1150
_cell_measurement_theta_min 4.4240
_cell_volume 1230.61(8)
_computing_cell_refinement
;
CrysAlisPro, Agilent Technologies,
Version 1.171.36.28 (release 01-02-2013 CrysAlis171 .NET)
(compiled Feb  1 2013,16:14:44)
;
_computing_data_collection
;
CrysAlisPro, Agilent Technologies,
Version 1.171.36.28 (release 01-02-2013 CrysAlis171 .NET)
(compiled Feb  1 2013,16:14:44)
;
_computing_data_reduction
;
CrysAlisPro, Agilent Technologies,
Version 1.171.36.28 (release 01-02-2013 CrysAlis171 .NET)
(compiled Feb  1 2013,16:14:44)
;
_computing_publication_material 'WinGX (Farrugia, 2012)'
_computing_structure_refinement 'SHELXL-2013 (Sheldrick, 2008)'
_computing_structure_solution 'SIR97 (Altomare et al., 1999)'
_diffrn_ambient_temperature 173.0(1)
_diffrn_detector_area_resol_mean 5.1977
_diffrn_measured_fraction_theta_full 0.990
_diffrn_measured_fraction_theta_max 0.990
_diffrn_measurement_device_type 'SuperNova, Dual, Cu at zero, Atlas'
_diffrn_measurement_method '\w scans'
_diffrn_radiation_monochromator mirror
_diffrn_radiation_source 'SuperNova (Mo) X-ray Source'
_diffrn_radiation_type MoK\a
_diffrn_radiation_wavelength 0.71073
_diffrn_reflns_av_R_equivalents 0.0145
_diffrn_reflns_av_unetI/netI 0.0229
_diffrn_reflns_laue_measured_fraction_full 0.990
_diffrn_reflns_laue_measured_fraction_max 0.990
_diffrn_reflns_limit_h_max 4
_diffrn_reflns_limit_h_min -6
_diffrn_reflns_limit_k_max 17
_diffrn_reflns_limit_k_min -17
_diffrn_reflns_limit_l_max 17
_diffrn_reflns_limit_l_min -17
_diffrn_reflns_number 2263
_diffrn_reflns_point_group_measured_fraction_full 0.990
_diffrn_reflns_point_group_measured_fraction_max 0.990
_diffrn_reflns_theta_full 25.250
_diffrn_reflns_theta_max 25.239
_diffrn_reflns_theta_min 3.838
_exptl_absorpt_coefficient_mu 1.648
_exptl_absorpt_correction_T_max 1.00000
_exptl_absorpt_correction_T_min 0.74668
_exptl_absorpt_correction_type multi-scan
_exptl_absorpt_process_details
;
CrysAlisPro, Agilent Technologies,
Version 1.171.36.28 (release 01-02-2013 CrysAlis171 .NET)
(compiled Feb  1 2013,16:14:44)
Empirical absorption correction using spherical harmonics,
 implemented in SCALE3 ABSPACK scaling algorithm.
;
_exptl_crystal_colour colourless
_exptl_crystal_density_diffrn 1.868
_exptl_crystal_density_method 'not measured'
_exptl_crystal_description rod
_exptl_crystal_F_000 688
_exptl_crystal_size_max 0.505
_exptl_crystal_size_mid 0.159
_exptl_crystal_size_min 0.140
_refine_diff_density_max 0.217
_refine_diff_density_min -0.357
_refine_diff_density_rms 0.053
_refine_ls_extinction_method none
_refine_ls_goodness_of_fit_ref 1.097
_refine_ls_hydrogen_treatment mixed
_refine_ls_matrix_type full
_refine_ls_number_parameters 88
_refine_ls_number_reflns 1111
_refine_ls_number_restraints 3
_refine_ls_restrained_S_all 1.095
_refine_ls_R_factor_all 0.0195
_refine_ls_R_factor_gt 0.0179
_refine_ls_shift/su_max 0.000
_refine_ls_shift/su_mean 0.000
_refine_ls_structure_factor_coef Fsqd
_refine_ls_weighting_details 'w=1/[\s^2^(Fo^2^)+(0.0179P)^2^+0.3587P] where P=(Fo^2^+2Fc^2^)/3'
_refine_ls_weighting_scheme calc
_refine_ls_wR_factor_gt 0.0404
_refine_ls_wR_factor_ref 0.0415
_reflns_Friedel_coverage 0.000
_reflns_number_gt 1056
_reflns_number_total 1111
_reflns_threshold_expression 'I > 2\s(I)'
_cod_data_source_file c5sc01053e2.cif
_cod_data_source_block 7-Ag_2
_cod_depositor_comments 'Adding full bibliography for 1519367--1519381.cif.'
_cod_database_code 1519380
_shelx_space_group_comment
;
The symmetry employed for this shelxl refinement is uniquely defined
by the following loop, which should always be used as a source of
symmetry information in preference to the above space-group names.
They are only intended as comments.
;
_shelx_estimated_absorpt_t_min 0.490
_shelx_estimated_absorpt_t_max 0.802
_shelxl_version_number 2013-4

loop_
_space_group_symop_operation_xyz
'x, y, z'
'-x+1/2, y, -z'
'x+1/2, y+1/2, z+1/2'
'-x+1, y+1/2, -z+1/2'
'-x, -y, -z'
'x-1/2, -y, z'
'-x+1/2, -y+1/2, -z+1/2'
'x, -y+1/2, z+1/2'

loop_
_atom_site_label
_atom_site_type_symbol
_atom_site_fract_x
_atom_site_fract_y
_atom_site_fract_z
_atom_site_U_iso_or_equiv
_atom_site_adp_type
_atom_site_occupancy
_atom_site_site_symmetry_order
_atom_site_calc_flag
_atom_site_refinement_flags_posn
_atom_site_refinement_flags_adp
_atom_site_refinement_flags_occupancy
N1A N 0.7385(3) 0.38159(10) 0.35124(12) 0.0281(4) Uani 1 1 d . . .
C2A C 0.5549(4) 0.34651(14) 0.29754(14) 0.0288(5) Uani 1 1 d . . .
H2A H 0.4244 0.3249 0.3258 0.035 Uiso 1 1 calc R U .
C3A C 0.5469(4) 0.34044(14) 0.20346(15) 0.0320(5) Uani 1 1 d . . .
H3A H 0.4135 0.3152 0.1679 0.038 Uiso 1 1 calc R U .
C4A C 0.7351(4) 0.37159(14) 0.16160(16) 0.0353(5) Uani 1 1 d . . .
H4A H 0.7350 0.3676 0.0969 0.042 Uiso 1 1 calc R U .
C5A C 0.9235(4) 0.40870(15) 0.21593(16) 0.0369(5) Uani 1 1 d . . .
H5A H 1.0547 0.4314 0.1889 0.044 Uiso 1 1 calc R U .
C6A C 0.9200(4) 0.41255(14) 0.30937(15) 0.0321(5) Uani 1 1 d . . .
H6A H 1.0512 0.4381 0.3460 0.039 Uiso 1 1 calc R U .
Ag1A Ag 0.7500 0.37369(2) 0.5000 0.03306(10) Uani 1 2 d S T P
N1B N 0.2500 0.27244(17) 0.5000 0.0285(5) Uani 1 2 d S T P
O1B O 0.2500 0.35672(14) 0.5000 0.0395(5) Uani 1 2 d S T P
O2B O 0.0768(3) 0.22976(10) 0.52295(10) 0.0400(4) Uani 1 1 d . . .
O1W O 0.2500 0.03422(17) 0.5000 0.0832(11) Uani 1 2 d DS T P
H1W H 0.2500 0.09110(19) 0.5000 0.125 Uiso 1 2 d DS U P
H2W H 0.387(3) 0.0154(3) 0.517(5) 0.125 Uiso 0.5 1 d D U P

loop_
_atom_site_aniso_label
_atom_site_aniso_U_11
_atom_site_aniso_U_22
_atom_site_aniso_U_33
_atom_site_aniso_U_23
_atom_site_aniso_U_13
_atom_site_aniso_U_12
N1A 0.0251(9) 0.0279(9) 0.0305(10) 0.0027(7) -0.0007(7) 0.0012(7)
C2A 0.0235(11) 0.0313(11) 0.0311(12) 0.0041(9) 0.0010(8) -0.0012(9)
C3A 0.0315(12) 0.0316(11) 0.0310(12) 0.0014(9) -0.0043(9) 0.0012(9)
C4A 0.0415(14) 0.0361(12) 0.0285(12) 0.0074(9) 0.0058(10) 0.0084(9)
C5A 0.0304(12) 0.0362(12) 0.0454(14) 0.0138(10) 0.0102(10) 0.0013(10)
C6A 0.0269(11) 0.0278(11) 0.0405(13) 0.0058(9) -0.0008(9) -0.0031(9)
Ag1A 0.03216(16) 0.03935(16) 0.02618(15) 0.000 -0.00316(9) 0.000
N1B 0.0263(13) 0.0364(14) 0.0218(13) 0.000 -0.0018(10) 0.000
O1B 0.0308(12) 0.0309(11) 0.0548(15) 0.000 -0.0031(10) 0.000
O2B 0.0332(9) 0.0432(9) 0.0458(9) -0.0012(7) 0.0139(7) -0.0089(7)
O1W 0.142(3) 0.0311(13) 0.068(2) 0.000 -0.025(2) 0.000

loop_
_atom_type_symbol
_atom_type_description
_atom_type_scat_dispersion_real
_atom_type_scat_dispersion_imag
_atom_type_scat_source
C C 0.0033 0.0016 'International Tables Vol C Tables 4.2.6.8 and 6.1.1.4'
H H 0.0000 0.0000 'International Tables Vol C Tables 4.2.6.8 and 6.1.1.4'
N N 0.0061 0.0033 'International Tables Vol C Tables 4.2.6.8 and 6.1.1.4'
O O 0.0106 0.0060 'International Tables Vol C Tables 4.2.6.8 and 6.1.1.4'
Ag Ag -0.8971 1.1015 'International Tables Vol C Tables 4.2.6.8 and 6.1.1.4'

loop_
_geom_angle_atom_site_label_1
_geom_angle_atom_site_label_2
_geom_angle_atom_site_label_3
_geom_angle
_geom_angle_site_symmetry_1
_geom_angle_site_symmetry_3
C2A N1A C6A 117.25(18) . .
C2A N1A Ag1A 119.84(14) . .
C6A N1A Ag1A 122.58(14) . .
N1A C2A C3A 123.06(19) . .
N1A C2A H2A 118.5 . .
C3A C2A H2A 118.5 . .
C2A C3A C4A 119.0(2) . .
C2A C3A H3A 120.5 . .
C4A C3A H3A 120.5 . .
C5A C4A C3A 118.4(2) . .
C5A C4A H4A 120.8 . .
C3A C4A H4A 120.8 . .
C6A C5A C4A 119.5(2) . .
C6A C5A H5A 120.2 . .
C4A C5A H5A 120.2 . .
N1A C6A C5A 122.73(19) . .
N1A C6A H6A 118.6 . .
C5A C6A H6A 118.6 . .
N1A Ag1A N1A 173.85(8) 2_656 .
O1B N1B O2B 120.19(12) . 2_556
O1B N1B O2B 120.19(12) . .
O2B N1B O2B 119.6(2) 2_556 .
H1W O1W H2W 109.3(3) . .

loop_
_geom_bond_atom_site_label_1
_geom_bond_atom_site_label_2
_geom_bond_distance
_geom_bond_site_symmetry_2
N1A C2A 1.343(3) .
N1A C6A 1.346(3) .
N1A Ag1A 2.1757(18) .
C2A C3A 1.376(3) .
C2A H2A 0.9500 .
C3A C4A 1.379(3) .
C3A H3A 0.9500 .
C4A C5A 1.378(3) .
C4A H4A 0.9500 .
C5A C6A 1.372(3) .
C5A H5A 0.9500 .
C6A H6A 0.9500 .
Ag1A N1A 2.1756(18) 2_656
N1B O1B 1.245(3) .
N1B O2B 1.2532(18) 2_556
N1B O2B 1.2533(18) .
O1W H1W 0.8400(10) .
O1W H2W 0.8399(11) .

loop_
_geom_torsion_atom_site_label_1
_geom_torsion_atom_site_label_2
_geom_torsion_atom_site_label_3
_geom_torsion_atom_site_label_4
_geom_torsion
C6A N1A C2A C3A 0.6(3)
Ag1A N1A C2A C3A -172.96(15)
N1A C2A C3A C4A 0.0(3)
C2A C3A C4A C5A -0.8(3)
C3A C4A C5A C6A 0.8(3)
C2A N1A C6A C5A -0.5(3)
Ag1A N1A C6A C5A 172.86(16)
C4A C5A C6A N1A -0.2(3)
